data_8103567
loop_
_publ_author_name
'Kluefers, P.'
'Mewis, A.'
'Schuster, H.U.'

_publ_section_title
;
 (A B2 X2) - Verbindungen im Ca Al2 Si2 -Typ, VI. Zur Struktur von Th Cu2
 P2, Yb Zn2 P2 und Yb Zn Cu P2 sowie den verwandten Verbindungen Yb Cu3 P2
 und Yb Cu2 P2
;
_journal_name_full 'Zeitschrift fuer Kristallographie (149,1979-)'
_journal_page_first 211
_journal_page_last 225
_journal_volume 149
_journal_year 1979
_chemical_formula_sum 'Cu20.4 P18 Yb9'
_chemical_name_systematic 'Yb9 Cu20.4 P18'
_space_group_IT_number 166
_symmetry_space_group_name_Hall '-R 3 2"'
_symmetry_space_group_name_H-M 'R -3 m :H'
_cell_angle_alpha 90
_cell_angle_beta 90
_cell_angle_gamma 120
_cell_formula_units_Z 1
_cell_length_a 3.951
_cell_length_b 3.951
_cell_length_c 59.46
_cell_volume 803.840
_citation_journal_id_ASTM ZEKRDZ
_cod_data_source_file Kluefers_ZEKRDZ_1979_262.cif
_cod_data_source_block Cu20.4P18Yb9
_cod_original_cell_volume 803.84
_cod_database_code 8103567

loop_
_symmetry_equiv_pos_as_xyz
x,y,z
-y,x-y,z
-x+y,-x,z
y,x,-z
-x,-x+y,-z
x-y,-y,-z
-x,-y,-z
y,-x+y,-z
x-y,x,-z
-y,-x,z
x,x-y,z
-x+y,y,z
x+2/3,y+1/3,z+1/3
-y+2/3,x-y+1/3,z+1/3
-x+y+2/3,-x+1/3,z+1/3
y+2/3,x+1/3,-z+1/3
-x+2/3,-x+y+1/3,-z+1/3
x-y+2/3,-y+1/3,-z+1/3
-x+2/3,-y+1/3,-z+1/3
y+2/3,-x+y+1/3,-z+1/3
x-y+2/3,x+1/3,-z+1/3
-y+2/3,-x+1/3,z+1/3
x+2/3,x-y+1/3,z+1/3
-x+y+2/3,y+1/3,z+1/3
x+1/3,y+2/3,z+2/3
-y+1/3,x-y+2/3,z+2/3
-x+y+1/3,-x+2/3,z+2/3
y+1/3,x+2/3,-z+2/3
-x+1/3,-x+y+2/3,-z+2/3
x-y+1/3,-y+2/3,-z+2/3
-x+1/3,-y+2/3,-z+2/3
y+1/3,-x+y+2/3,-z+2/3
x-y+1/3,x+2/3,-z+2/3
-y+1/3,-x+2/3,z+2/3
x+1/3,x-y+2/3,z+2/3
-x+y+1/3,y+2/3,z+2/3

loop_
_atom_site_label
_atom_site_type_symbol
_atom_site_fract_x
_atom_site_fract_y
_atom_site_fract_z
_atom_site_occupancy
_atom_site_U_iso_or_equiv
P1 P-3 0 0 0.1984 1 0.0
P3 P-3 0 0 0.3062 1 0.0
Cu2 Cu+1 0 0 0.2637 0.8 0.0
P2 P-3 0 0 0.4134 1 0.0
Cu3 Cu+1 0 0 0.3731 0.8 0.0
Cu4 Cu+1 0 0 0.4794 1 0.0
Cu1 Cu+1 0 0 0.1596 0.8 0.0
Yb1 Yb+3 0 0 0 1 0.0
Yb2 Yb+3 0 0 0.1054 1 0.0
